data_7022498
loop_
_publ_author_name
'Stute, Annika'
'Kehr, Gerald'
'Daniliuc, Constantin G.'
'Fr\"ohlich, Roland'
'Erker, Gerhard'

_publ_section_title
;
 Electronic control in frustrated Lewis pair chemistry: adduct formation
 of intramolecular FLP systems with -P(C(6)F(5))(2) Lewis base components.
;
_journal_issue 13
_journal_name_full 'Dalton transactions (Cambridge, England : 2003)'
_journal_page_first 4487
_journal_page_last 4499
_journal_paper_doi 10.1039/c2dt32806b
_journal_volume 42
_journal_year 2013
_chemical_formula_sum 'C32 H15 B F20 N P'
_chemical_formula_weight 835.23
_chemical_name_systematic
;
?
;
_space_group_IT_number 2
_symmetry_cell_setting triclinic
_symmetry_space_group_name_Hall '-P 1'
_symmetry_space_group_name_H-M 'P -1'
_atom_sites_solution_hydrogens geom
_atom_sites_solution_primary direct
_atom_sites_solution_secondary difmap
_audit_creation_method SHELXL-97
_cell_angle_alpha 75.1830(10)
_cell_angle_beta 75.3750(10)
_cell_angle_gamma 85.283(2)
_cell_formula_units_Z 2
_cell_length_a 9.1649(2)
_cell_length_b 11.6030(2)
_cell_length_c 16.2616(4)
_cell_measurement_reflns_used 4302
_cell_measurement_temperature 223(2)
_cell_measurement_theta_max 28.28
_cell_measurement_theta_min 4.08
_cell_volume 1617.31(6)
_computing_cell_refinement 'Collect (Nonius B.V., 1998)'
_computing_data_collection 'Collect (Nonius B.V., 1998)'
_computing_data_reduction 'Denzo-SMN (Otwinowski & Minor, 1997)'
_computing_molecular_graphics 'XP (BrukerAXS, 2000)'
_computing_publication_material 'SHELXL-97 (Sheldrick, 1997)'
_computing_structure_refinement 'SHELXL-97 (Sheldrick, 1997)'
_computing_structure_solution 'SHELXS-97 (Sheldrick, 1990)'
_diffrn_ambient_temperature 223(2)
_diffrn_measured_fraction_theta_full 0.969
_diffrn_measured_fraction_theta_max 0.969
_diffrn_measurement_device_type 'Nonius KappaCCD APEXII'
_diffrn_measurement_method '\w and \f scans'
_diffrn_radiation_monochromator 'Montel mirror'
_diffrn_radiation_source 'rotating anode Nonius FR591'
_diffrn_radiation_type MoK\a
_diffrn_radiation_wavelength 0.71073
_diffrn_reflns_av_R_equivalents 0.037
_diffrn_reflns_av_sigmaI/netI 0.0335
_diffrn_reflns_limit_h_max 10
_diffrn_reflns_limit_h_min -10
_diffrn_reflns_limit_k_max 12
_diffrn_reflns_limit_k_min -13
_diffrn_reflns_limit_l_max 19
_diffrn_reflns_limit_l_min -19
_diffrn_reflns_number 15281
_diffrn_reflns_theta_full 25.00
_diffrn_reflns_theta_max 25.00
_diffrn_reflns_theta_min 4.17
_exptl_absorpt_coefficient_mu 0.228
_exptl_absorpt_correction_T_max 0.9732
_exptl_absorpt_correction_T_min 0.9103
_exptl_absorpt_correction_type multi-scan
_exptl_absorpt_process_details 'Denzo (Otwinowski, Borek, Majewski & Minor, 2003)'
_exptl_crystal_colour colourless
_exptl_crystal_density_diffrn 1.715
_exptl_crystal_density_method 'not measured'
_exptl_crystal_description prism
_exptl_crystal_F_000 828
_exptl_crystal_size_max 0.42
_exptl_crystal_size_mid 0.36
_exptl_crystal_size_min 0.12
_refine_diff_density_max 0.239
_refine_diff_density_min -0.226
_refine_diff_density_rms 0.037
_refine_ls_extinction_method none
_refine_ls_goodness_of_fit_ref 1.068
_refine_ls_hydrogen_treatment constr
_refine_ls_matrix_type full
_refine_ls_number_parameters 552
_refine_ls_number_reflns 5516
_refine_ls_number_restraints 65
_refine_ls_restrained_S_all 1.077
_refine_ls_R_factor_all 0.0552
_refine_ls_R_factor_gt 0.0486
_refine_ls_shift/su_max 0.001
_refine_ls_shift/su_mean 0.000
_refine_ls_structure_factor_coef Fsqd
_refine_ls_weighting_details 'calc w=1/[\s^2^(Fo^2^)+(0.0362P)^2^+1.1111P] where P=(Fo^2^+2Fc^2^)/3'
_refine_ls_weighting_scheme calc
_refine_ls_wR_factor_gt 0.1141
_refine_ls_wR_factor_ref 0.1200
_reflns_number_gt 4873
_reflns_number_total 5516
_reflns_threshold_expression >2sigma(I)
_cod_data_source_file c2dt32806b.txt
_cod_data_source_block erk6820
_cod_original_sg_symbol_H-M P-1
_cod_database_code 7022498

loop_
_symmetry_equiv_pos_as_xyz
'x, y, z'
'-x, -y, -z'

loop_
_atom_site_label
_atom_site_type_symbol
_atom_site_fract_x
_atom_site_fract_y
_atom_site_fract_z
_atom_site_U_iso_or_equiv
_atom_site_adp_type
_atom_site_occupancy
_atom_site_symmetry_multiplicity
_atom_site_calc_flag
_atom_site_refinement_flags
_atom_site_disorder_assembly
_atom_site_disorder_group
P1 P 0.54100(7) 0.30410(6) 0.26015(4) 0.04759(17) Uani 1 1 d . . .
C1 C 0.4567(3) 0.4556(2) 0.25253(15) 0.0471(5) Uani 1 1 d . . .
H1 H 0.3680 0.4543 0.3023 0.057 Uiso 1 1 calc R . .
C2 C 0.4057(3) 0.4885(2) 0.16565(15) 0.0494(6) Uani 1 1 d . A .
H2A H 0.3448 0.4234 0.1648 0.059 Uiso 1 1 calc R . .
H2B H 0.4956 0.4936 0.1172 0.059 Uiso 1 1 calc R . .
C3 C 0.5747(3) 0.5401(2) 0.25517(18) 0.0586(6) Uani 1 1 d . . .
H3A H 0.6536 0.5514 0.2015 0.088 Uiso 1 1 calc R . .
H3B H 0.6180 0.5060 0.3049 0.088 Uiso 1 1 calc R . .
H3C H 0.5270 0.6164 0.2608 0.088 Uiso 1 1 calc R . .
B1 B 0.3086(3) 0.6128(2) 0.14772(17) 0.0455(6) Uani 1 1 d D . .
C4 C 0.4233(8) 0.7243(7) 0.1192(8) 0.0472(19) Uani 0.723(9) 1 d PDU A 1
N1 N 0.5142(7) 0.7939(5) 0.0924(4) 0.0610(14) Uani 0.723(9) 1 d PDU A 1
C5 C 0.6370(8) 0.8778(7) 0.0602(4) 0.092(2) Uani 0.723(9) 1 d PD A 1
H5A H 0.5966 0.9586 0.0605 0.110 Uiso 0.723(9) 1 calc PR A 1
H5B H 0.6880 0.8765 -0.0002 0.110 Uiso 0.723(9) 1 calc PR A 1
C6 C 0.7491(5) 0.8457(6) 0.1173(4) 0.0821(18) Uani 0.723(9) 1 d PD A 1
H6A H 0.7779 0.7612 0.1235 0.099 Uiso 0.723(9) 1 calc PR A 1
H6B H 0.8402 0.8926 0.0883 0.099 Uiso 0.723(9) 1 calc PR A 1
C7 C 0.6873(13) 0.8680(9) 0.2068(5) 0.072(2) Uani 0.723(9) 1 d PDU A 1
H7A H 0.5901 0.8287 0.2332 0.087 Uiso 0.723(9) 1 calc PR A 1
H7B H 0.6698 0.9539 0.2011 0.087 Uiso 0.723(9) 1 calc PR A 1
C8 C 0.7924(11) 0.8227(7) 0.2666(7) 0.108(3) Uani 0.723(9) 1 d PDU A 1
H8A H 0.7480 0.8387 0.3234 0.162 Uiso 0.723(9) 1 calc PR A 1
H8B H 0.8881 0.8628 0.2414 0.162 Uiso 0.723(9) 1 calc PR A 1
H8C H 0.8088 0.7375 0.2733 0.162 Uiso 0.723(9) 1 calc PR A 1
C4A C 0.4528(19) 0.7002(17) 0.113(2) 0.046(5) Uani 0.277(9) 1 d PDU A 2
N1A N 0.5570(13) 0.7542(12) 0.0818(10) 0.050(3) Uani 0.277(9) 1 d PDU A 2
C5A C 0.7014(14) 0.8120(12) 0.0497(8) 0.063(4) Uani 0.277(9) 1 d PD A 2
H5A1 H 0.7243 0.8367 -0.0145 0.075 Uiso 0.277(9) 1 calc PR A 2
H5A2 H 0.7800 0.7549 0.0664 0.075 Uiso 0.277(9) 1 calc PR A 2
C6A C 0.7037(17) 0.9192(11) 0.0852(8) 0.074(4) Uani 0.277(9) 1 d PD A 2
H6A1 H 0.8002 0.9588 0.0562 0.089 Uiso 0.277(9) 1 calc PR A 2
H6A2 H 0.6240 0.9749 0.0682 0.089 Uiso 0.277(9) 1 calc PR A 2
C7A C 0.684(3) 0.899(2) 0.1824(11) 0.073(6) Uani 0.277(9) 1 d PDU A 2
H7A1 H 0.5886 0.8576 0.2124 0.088 Uiso 0.277(9) 1 calc PR A 2
H7A2 H 0.6764 0.9761 0.1972 0.088 Uiso 0.277(9) 1 calc PR A 2
C8A C 0.810(3) 0.826(2) 0.2157(14) 0.109(7) Uani 0.277(9) 1 d PDU A 2
H8A1 H 0.7921 0.8177 0.2783 0.163 Uiso 0.277(9) 1 calc PR A 2
H8A2 H 0.9049 0.8666 0.1864 0.163 Uiso 0.277(9) 1 calc PR A 2
H8A3 H 0.8154 0.7482 0.2037 0.163 Uiso 0.277(9) 1 calc PR A 2
C11 C 0.5611(3) 0.2447(2) 0.37407(16) 0.0471(5) Uani 1 1 d . . .
F12 F 0.4521(2) 0.40424(14) 0.43784(10) 0.0704(4) Uani 1 1 d . . .
C12 C 0.5225(3) 0.2975(2) 0.44423(17) 0.0537(6) Uani 1 1 d . . .
F13 F 0.5146(3) 0.29847(18) 0.58978(12) 0.0980(7) Uani 1 1 d . . .
C13 C 0.5522(4) 0.2435(3) 0.52451(18) 0.0643(7) Uani 1 1 d . . .
F14 F 0.6436(3) 0.07800(17) 0.61620(12) 0.0903(6) Uani 1 1 d . . .
C14 C 0.6192(3) 0.1326(3) 0.53753(19) 0.0640(7) Uani 1 1 d . . .
F15 F 0.7234(2) -0.03215(15) 0.48263(13) 0.0791(5) Uani 1 1 d . . .
C15 C 0.6587(3) 0.0768(2) 0.47068(19) 0.0582(7) Uani 1 1 d . . .
F16 F 0.6694(2) 0.07495(15) 0.32638(11) 0.0716(4) Uani 1 1 d . . .
C16 C 0.6307(3) 0.1335(2) 0.39067(17) 0.0514(6) Uani 1 1 d . . .
C21 C 0.3743(3) 0.2176(2) 0.26889(16) 0.0487(6) Uani 1 1 d . . .
F22 F 0.22793(17) 0.27111(15) 0.39571(11) 0.0706(4) Uani 1 1 d . . .
C22 C 0.2420(3) 0.2114(2) 0.33365(18) 0.0560(6) Uani 1 1 d . . .
F23 F -0.0039(2) 0.1428(2) 0.40251(17) 0.1079(7) Uani 1 1 d . . .
C23 C 0.1211(3) 0.1461(3) 0.3381(2) 0.0709(8) Uani 1 1 d . . .
F24 F 0.0130(3) 0.0192(2) 0.27918(18) 0.1217(9) Uani 1 1 d . . .
C24 C 0.1292(4) 0.0840(3) 0.2762(3) 0.0797(10) Uani 1 1 d . . .
F25 F 0.2662(3) 0.02718(18) 0.14884(14) 0.1140(8) Uani 1 1 d U . .
C25 C 0.2567(5) 0.0874(3) 0.2107(2) 0.0743(9) Uani 1 1 d . . .
F26 F 0.4994(2) 0.15710(16) 0.14019(11) 0.0831(5) Uani 1 1 d . . .
C26 C 0.3774(4) 0.1545(2) 0.20725(17) 0.0604(7) Uani 1 1 d . . .
C31 C 0.2330(3) 0.6372(2) 0.06279(15) 0.0465(5) Uani 1 1 d . A .
F32 F 0.1792(2) 0.83717(14) 0.07247(12) 0.0773(5) Uani 1 1 d . A .
C32 C 0.1725(3) 0.7492(2) 0.03242(16) 0.0544(6) Uani 1 1 d . . .
F33 F 0.0491(2) 0.89006(16) -0.06244(13) 0.0878(6) Uani 1 1 d . . .
C33 C 0.1050(3) 0.7794(2) -0.03701(18) 0.0600(7) Uani 1 1 d . A .
F34 F 0.0285(2) 0.72203(18) -0.14799(11) 0.0817(5) Uani 1 1 d . A .
C34 C 0.0941(3) 0.6950(3) -0.08045(16) 0.0577(7) Uani 1 1 d . . .
F35 F 0.13875(19) 0.49793(16) -0.09417(10) 0.0714(5) Uani 1 1 d . . .
C35 C 0.1508(3) 0.5832(3) -0.05358(16) 0.0544(6) Uani 1 1 d . A .
F36 F 0.27030(19) 0.44264(14) 0.03700(10) 0.0642(4) Uani 1 1 d . A .
C36 C 0.2185(3) 0.5560(2) 0.01625(15) 0.0486(5) Uani 1 1 d . . .
C41 C 0.1827(3) 0.6218(2) 0.23641(15) 0.0456(5) Uani 1 1 d . A .
F42 F 0.2834(2) 0.78670(15) 0.26249(11) 0.0737(5) Uani 1 1 d . A .
C42 C 0.1805(3) 0.6996(2) 0.28872(17) 0.0548(6) Uani 1 1 d . . .
F43 F 0.0850(3) 0.7718(2) 0.41576(14) 0.1071(7) Uani 1 1 d . . .
C43 C 0.0798(4) 0.6930(3) 0.36858(19) 0.0686(8) Uani 1 1 d . A .
F44 F -0.1256(2) 0.5980(2) 0.47687(13) 0.1086(7) Uani 1 1 d . A .
C44 C -0.0264(3) 0.6067(3) 0.39934(18) 0.0708(8) Uani 1 1 d . . .
F45 F -0.1347(2) 0.4410(2) 0.37985(12) 0.0905(6) Uani 1 1 d . . .
C45 C -0.0309(3) 0.5275(3) 0.35044(18) 0.0633(7) Uani 1 1 d . A .
F46 F 0.06278(18) 0.45516(15) 0.22612(10) 0.0672(4) Uani 1 1 d . A .
C46 C 0.0711(3) 0.5367(2) 0.27110(16) 0.0508(6) Uani 1 1 d . . .

loop_
_atom_site_aniso_label
_atom_site_aniso_U_11
_atom_site_aniso_U_22
_atom_site_aniso_U_33
_atom_site_aniso_U_23
_atom_site_aniso_U_13
_atom_site_aniso_U_12
P1 0.0421(3) 0.0570(4) 0.0415(3) -0.0103(3) -0.0093(3) 0.0039(3)
C1 0.0435(12) 0.0558(14) 0.0401(12) -0.0083(10) -0.0102(10) -0.0004(10)
C2 0.0493(13) 0.0580(14) 0.0397(12) -0.0090(11) -0.0118(10) -0.0007(11)
C3 0.0561(15) 0.0654(16) 0.0561(15) -0.0100(13) -0.0203(12) -0.0060(12)
B1 0.0504(15) 0.0492(14) 0.0382(13) -0.0071(11) -0.0148(11) -0.0064(12)
C4 0.054(3) 0.053(4) 0.036(3) -0.009(3) -0.016(3) 0.002(3)
N1 0.073(3) 0.063(3) 0.045(3) -0.006(2) -0.015(2) -0.018(3)
C5 0.109(5) 0.094(5) 0.063(3) 0.003(3) -0.009(3) -0.057(4)
C6 0.055(3) 0.077(4) 0.110(4) -0.020(3) -0.008(3) -0.024(2)
C7 0.075(4) 0.053(4) 0.095(5) -0.011(4) -0.039(4) -0.001(3)
C8 0.117(5) 0.075(4) 0.166(8) -0.029(5) -0.097(7) 0.009(3)
C4A 0.050(8) 0.041(7) 0.044(7) -0.008(6) -0.013(6) 0.008(6)
N1A 0.051(6) 0.059(7) 0.038(5) -0.017(5) 0.001(5) -0.013(5)
C5A 0.062(7) 0.070(8) 0.054(6) -0.015(6) -0.001(5) -0.028(6)
C6A 0.088(9) 0.063(8) 0.070(8) -0.003(6) -0.025(7) -0.016(7)
C7A 0.067(8) 0.073(14) 0.084(11) -0.014(10) -0.026(8) -0.015(9)
C8A 0.114(13) 0.109(12) 0.110(15) 0.014(12) -0.075(14) -0.016(10)
C11 0.0399(12) 0.0538(14) 0.0482(13) -0.0079(11) -0.0153(10) -0.0033(10)
F12 0.0920(12) 0.0655(10) 0.0556(9) -0.0197(8) -0.0215(8) 0.0163(9)
C12 0.0579(15) 0.0556(15) 0.0492(14) -0.0107(11) -0.0180(12) -0.0008(12)
F13 0.160(2) 0.0898(13) 0.0551(10) -0.0244(9) -0.0422(12) 0.0069(13)
C13 0.083(2) 0.0663(17) 0.0491(15) -0.0125(13) -0.0251(14) -0.0080(15)
F14 0.1286(16) 0.0817(12) 0.0689(11) 0.0044(9) -0.0596(11) -0.0092(11)
C14 0.0740(18) 0.0649(17) 0.0579(16) 0.0001(13) -0.0358(14) -0.0141(14)
F15 0.0857(12) 0.0588(10) 0.0935(13) -0.0030(9) -0.0414(10) 0.0071(8)
C15 0.0535(15) 0.0515(14) 0.0694(18) 0.0001(13) -0.0277(13) -0.0061(11)
F16 0.0804(11) 0.0670(10) 0.0717(11) -0.0231(8) -0.0254(9) 0.0178(8)
C16 0.0469(13) 0.0557(14) 0.0550(15) -0.0131(12) -0.0182(11) -0.0027(11)
C21 0.0551(14) 0.0495(13) 0.0446(13) -0.0094(10) -0.0211(11) 0.0048(11)
F22 0.0553(9) 0.0822(11) 0.0733(11) -0.0338(9) 0.0031(8) -0.0067(8)
C22 0.0523(15) 0.0582(15) 0.0595(16) -0.0141(12) -0.0179(12) 0.0006(12)
F23 0.0530(11) 0.1140(17) 0.146(2) -0.0255(14) -0.0038(12) -0.0219(10)
C23 0.0548(17) 0.0683(18) 0.089(2) -0.0097(16) -0.0240(16) -0.0052(14)
F24 0.1264(19) 0.0970(15) 0.162(2) -0.0028(15) -0.0870(17) -0.0459(14)
C24 0.087(2) 0.0644(19) 0.095(3) 0.0055(17) -0.055(2) -0.0203(17)
F25 0.208(3) 0.0790(13) 0.0808(13) -0.0193(10) -0.0741(15) -0.0278(14)
C25 0.127(3) 0.0513(16) 0.0613(18) -0.0058(13) -0.059(2) -0.0077(17)
F26 0.1226(16) 0.0768(11) 0.0480(9) -0.0227(8) -0.0102(10) 0.0005(10)
C26 0.085(2) 0.0538(15) 0.0437(14) -0.0070(11) -0.0256(14) 0.0042(13)
C31 0.0486(13) 0.0532(13) 0.0370(12) -0.0081(10) -0.0112(10) -0.0043(10)
F32 0.1157(14) 0.0554(9) 0.0765(11) -0.0187(8) -0.0521(10) 0.0085(9)
C32 0.0667(16) 0.0553(14) 0.0462(14) -0.0125(11) -0.0214(12) -0.0036(12)
F33 0.1168(15) 0.0704(11) 0.0835(13) -0.0044(9) -0.0566(11) 0.0138(10)
C33 0.0664(17) 0.0602(16) 0.0513(15) -0.0012(12) -0.0232(13) 0.0001(13)
F34 0.0896(12) 0.1068(14) 0.0592(10) -0.0112(9) -0.0454(9) -0.0037(10)
C34 0.0561(15) 0.0789(19) 0.0382(13) -0.0061(12) -0.0181(11) -0.0069(13)
F35 0.0773(11) 0.0939(12) 0.0544(9) -0.0326(9) -0.0190(8) -0.0097(9)
C35 0.0524(14) 0.0750(18) 0.0401(13) -0.0197(12) -0.0102(11) -0.0109(12)
F36 0.0828(11) 0.0600(9) 0.0579(9) -0.0219(7) -0.0267(8) 0.0069(8)
C36 0.0488(13) 0.0573(14) 0.0377(12) -0.0104(10) -0.0076(10) -0.0028(11)
C41 0.0480(13) 0.0508(13) 0.0394(12) -0.0076(10) -0.0179(10) 0.0043(10)
F42 0.0908(12) 0.0666(10) 0.0742(11) -0.0293(8) -0.0229(9) -0.0118(9)
C42 0.0609(16) 0.0591(15) 0.0495(14) -0.0160(12) -0.0211(12) 0.0041(12)
F43 0.1217(17) 0.1328(19) 0.0869(14) -0.0721(14) -0.0190(12) 0.0096(14)
C43 0.077(2) 0.084(2) 0.0536(16) -0.0323(15) -0.0211(15) 0.0150(17)
F44 0.0891(14) 0.166(2) 0.0608(11) -0.0392(13) 0.0080(10) 0.0099(14)
C44 0.0622(18) 0.102(2) 0.0451(15) -0.0235(15) -0.0079(13) 0.0151(17)
F45 0.0619(10) 0.1181(16) 0.0752(12) -0.0049(11) 0.0008(9) -0.0237(10)
C45 0.0477(15) 0.0804(19) 0.0537(16) -0.0039(14) -0.0098(12) -0.0032(13)
F46 0.0661(10) 0.0749(10) 0.0637(10) -0.0211(8) -0.0112(8) -0.0202(8)
C46 0.0508(14) 0.0587(15) 0.0459(13) -0.0127(11) -0.0177(11) 0.0015(11)

loop_
_atom_type_symbol
_atom_type_description
_atom_type_scat_dispersion_real
_atom_type_scat_dispersion_imag
_atom_type_scat_source
C C 0.0033 0.0016 'International Tables Vol C Tables 4.2.6.8 and 6.1.1.4'
H H 0.0000 0.0000 'International Tables Vol C Tables 4.2.6.8 and 6.1.1.4'
B B 0.0013 0.0007 'International Tables Vol C Tables 4.2.6.8 and 6.1.1.4'
N N 0.0061 0.0033 'International Tables Vol C Tables 4.2.6.8 and 6.1.1.4'
F F 0.0171 0.0103 'International Tables Vol C Tables 4.2.6.8 and 6.1.1.4'
P P 0.1023 0.0942 'International Tables Vol C Tables 4.2.6.8 and 6.1.1.4'

loop_
_geom_angle_atom_site_label_1
_geom_angle_atom_site_label_2
_geom_angle_atom_site_label_3
_geom_angle
C1 P1 C21 100.81(11)
C1 P1 C11 107.40(11)
C21 P1 C11 97.75(10)
C3 C1 C2 113.3(2)
C3 C1 P1 109.00(17)
C2 C1 P1 105.39(16)
C3 C1 H1 109.7
C2 C1 H1 109.7
P1 C1 H1 109.7
C1 C2 B1 115.8(2)
C1 C2 H2A 108.3
B1 C2 H2A 108.3
C1 C2 H2B 108.3
B1 C2 H2B 108.3
H2A C2 H2B 107.4
C1 C3 H3A 109.5
C1 C3 H3B 109.5
H3A C3 H3B 109.5
C1 C3 H3C 109.5
H3A C3 H3C 109.5
H3B C3 H3C 109.5
C41 B1 C4A 119.8(11)
C41 B1 C2 109.80(19)
C4A B1 C2 96.0(9)
C41 B1 C4 109.3(4)
C4A B1 C4 13.6(10)
C2 B1 C4 108.7(4)
C41 B1 C31 111.40(19)
C4A B1 C31 103.8(13)
C2 B1 C31 115.5(2)
C4 B1 C31 101.7(5)
N1 C4 B1 171.3(9)
C4 N1 C5 176.5(8)
N1 C5 C6 110.3(5)
N1 C5 H5A 109.6
C6 C5 H5A 109.6
N1 C5 H5B 109.6
C6 C5 H5B 109.6
H5A C5 H5B 108.1
C7 C6 C5 112.7(6)
C7 C6 H6A 109.1
C5 C6 H6A 109.1
C7 C6 H6B 109.1
C5 C6 H6B 109.1
H6A C6 H6B 107.8
C6 C7 C8 112.3(7)
C6 C7 H7A 109.1
C8 C7 H7A 109.1
C6 C7 H7B 109.1
C8 C7 H7B 109.1
H7A C7 H7B 107.9
C7 C8 H8A 109.5
C7 C8 H8B 109.5
H8A C8 H8B 109.5
C7 C8 H8C 109.5
H8A C8 H8C 109.5
H8B C8 H8C 109.5
N1A C4A B1 172(3)
C4A N1A C5A 172(2)
N1A C5A C6A 112.2(11)
N1A C5A H5A1 109.2
C6A C5A H5A1 109.2
N1A C5A H5A2 109.2
C6A C5A H5A2 109.2
H5A1 C5A H5A2 107.9
C7A C6A C5A 117.6(13)
C7A C6A H6A1 107.9
C5A C6A H6A1 107.9
C7A C6A H6A2 107.9
C5A C6A H6A2 107.9
H6A1 C6A H6A2 107.2
C6A C7A C8A 113.4(16)
C6A C7A H7A1 108.9
C8A C7A H7A1 108.9
C6A C7A H7A2 108.9
C8A C7A H7A2 108.9
H7A1 C7A H7A2 107.7
C7A C8A H8A1 109.5
C7A C8A H8A2 109.5
H8A1 C8A H8A2 109.5
C7A C8A H8A3 109.5
H8A1 C8A H8A3 109.5
H8A2 C8A H8A3 109.5
C16 C11 C12 115.1(2)
C16 C11 P1 115.43(19)
C12 C11 P1 129.44(19)
F12 C12 C13 116.2(2)
F12 C12 C11 121.4(2)
C13 C12 C11 122.4(2)
F13 C13 C14 119.8(2)
F13 C13 C12 120.3(3)
C14 C13 C12 119.9(3)
F14 C14 C15 120.0(3)
F14 C14 C13 120.2(3)
C15 C14 C13 119.8(2)
F15 C15 C14 120.5(2)
F15 C15 C16 120.3(3)
C14 C15 C16 119.2(2)
F16 C16 C15 117.5(2)
F16 C16 C11 118.9(2)
C15 C16 C11 123.6(2)
C26 C21 C22 115.7(2)
C26 C21 P1 119.5(2)
C22 C21 P1 124.77(19)
F22 C22 C23 117.0(3)
F22 C22 C21 119.9(2)
C23 C22 C21 123.1(3)
F23 C23 C24 120.1(3)
F23 C23 C22 120.6(3)
C24 C23 C22 119.4(3)
F24 C24 C25 119.4(4)
F24 C24 C23 120.6(4)
C25 C24 C23 120.0(3)
F25 C25 C24 120.7(3)
F25 C25 C26 119.6(4)
C24 C25 C26 119.7(3)
F26 C26 C21 120.5(3)
F26 C26 C25 117.4(3)
C21 C26 C25 122.1(3)
C36 C31 C32 113.2(2)
C36 C31 B1 127.2(2)
C32 C31 B1 119.6(2)
F32 C32 C33 116.1(2)
F32 C32 C31 119.2(2)
C33 C32 C31 124.6(2)
F33 C33 C34 119.6(2)
F33 C33 C32 121.0(3)
C34 C33 C32 119.3(2)
F34 C34 C35 120.7(2)
F34 C34 C33 120.5(3)
C35 C34 C33 118.8(2)
F35 C35 C34 119.9(2)
F35 C35 C36 119.7(2)
C34 C35 C36 120.3(2)
F36 C36 C31 121.3(2)
F36 C36 C35 115.1(2)
C31 C36 C35 123.6(2)
C42 C41 C46 113.7(2)
C42 C41 B1 127.1(2)
C46 C41 B1 118.9(2)
F42 C42 C43 116.5(2)
F42 C42 C41 119.6(2)
C43 C42 C41 123.9(3)
F43 C43 C44 120.0(3)
F43 C43 C42 120.4(3)
C44 C43 C42 119.6(3)
F44 C44 C43 120.9(3)
F44 C44 C45 119.7(3)
C43 C44 C45 119.4(3)
F45 C45 C44 120.3(3)
F45 C45 C46 120.2(3)
C44 C45 C46 119.5(3)
F46 C46 C45 117.0(2)
F46 C46 C41 119.0(2)
C45 C46 C41 124.0(2)

loop_
_geom_bond_atom_site_label_1
_geom_bond_atom_site_label_2
_geom_bond_distance
P1 C1 1.848(2)
P1 C21 1.852(3)
P1 C11 1.854(2)
C1 C3 1.533(3)
C1 C2 1.545(3)
C1 H1 0.9900
C2 B1 1.631(4)
C2 H2A 0.9800
C2 H2B 0.9800
C3 H3A 0.9700
C3 H3B 0.9700
C3 H3C 0.9700
B1 C41 1.625(4)
B1 C4A 1.627(12)
B1 C4 1.633(6)
B1 C31 1.649(3)
C4 N1 1.133(6)
N1 C5 1.453(6)
C5 C6 1.516(8)
C5 H5A 0.9800
C5 H5B 0.9800
C6 C7 1.503(9)
C6 H6A 0.9800
C6 H6B 0.9800
C7 C8 1.509(8)
C7 H7A 0.9800
C7 H7B 0.9800
C8 H8A 0.9700
C8 H8B 0.9700
C8 H8C 0.9700
C4A N1A 1.119(12)
N1A C5A 1.446(12)
C5A C6A 1.503(13)
C5A H5A1 0.9800
C5A H5A2 0.9800
C6A C7A 1.502(14)
C6A H6A1 0.9800
C6A H6A2 0.9800
C7A C8A 1.506(14)
C7A H7A1 0.9800
C7A H7A2 0.9800
C8A H8A1 0.9700
C8A H8A2 0.9700
C8A H8A3 0.9700
C11 C16 1.385(3)
C11 C12 1.386(4)
F12 C12 1.340(3)
C12 C13 1.380(4)
F13 C13 1.333(3)
C13 C14 1.370(4)
F14 C14 1.340(3)
C14 C15 1.362(4)
F15 C15 1.341(3)
C15 C16 1.376(4)
F16 C16 1.348(3)
C21 C26 1.378(4)
C21 C22 1.384(4)
F22 C22 1.339(3)
C22 C23 1.369(4)
F23 C23 1.339(4)
C23 C24 1.365(5)
F24 C24 1.338(3)
C24 C25 1.364(5)
F25 C25 1.347(3)
C25 C26 1.385(4)
F26 C26 1.347(3)
C31 C36 1.383(3)
C31 C32 1.390(3)
F32 C32 1.356(3)
C32 C33 1.377(4)
F33 C33 1.346(3)
C33 C34 1.368(4)
F34 C34 1.339(3)
C34 C35 1.364(4)
F35 C35 1.347(3)
C35 C36 1.383(3)
F36 C36 1.350(3)
C41 C42 1.386(3)
C41 C46 1.388(3)
F42 C42 1.352(3)
C42 C43 1.378(4)
F43 C43 1.345(3)
C43 C44 1.364(5)
F44 C44 1.341(3)
C44 C45 1.369(4)
F45 C45 1.350(3)
C45 C46 1.374(4)
F46 C46 1.352(3)

loop_
_geom_torsion_atom_site_label_1
_geom_torsion_atom_site_label_2
_geom_torsion_atom_site_label_3
_geom_torsion_atom_site_label_4
_geom_torsion
C21 P1 C1 C3 173.64(17)
C11 P1 C1 C3 71.88(18)
C21 P1 C1 C2 -64.48(17)
C11 P1 C1 C2 -166.24(15)
C3 C1 C2 B1 -67.9(3)
P1 C1 C2 B1 173.03(17)
C1 C2 B1 C41 -44.2(3)
C1 C2 B1 C4A 80.5(13)
C1 C2 B1 C4 75.3(5)
C1 C2 B1 C31 -171.1(2)
C41 B1 C4 N1 167(7)
C4A B1 C4 N1 25(4)
C2 B1 C4 N1 47(7)
C31 B1 C4 N1 -75(7)
B1 C4 N1 C5 -64(19)
C4 N1 C5 C6 -27(15)
N1 C5 C6 C7 -70.1(9)
C5 C6 C7 C8 173.4(7)
C41 B1 C4A N1A 180(100)
C2 B1 C4A N1A 63(21)
C4 B1 C4A N1A -138(27)
C31 B1 C4A N1A -55(21)
B1 C4A N1A C5A -94(29)
C4A N1A C5A C6A -102(14)
N1A C5A C6A C7A 64(2)
C5A C6A C7A C8A 65(3)
C1 P1 C11 C16 -176.56(18)
C21 P1 C11 C16 79.5(2)
C1 P1 C11 C12 0.3(3)
C21 P1 C11 C12 -103.7(2)
C16 C11 C12 F12 -178.8(2)
P1 C11 C12 F12 4.3(4)
C16 C11 C12 C13 0.4(4)
P1 C11 C12 C13 -176.5(2)
F12 C12 C13 F13 -1.6(4)
C11 C12 C13 F13 179.2(3)
F12 C12 C13 C14 177.8(3)
C11 C12 C13 C14 -1.4(4)
F13 C13 C14 F14 1.7(4)
C12 C13 C14 F14 -177.7(3)
F13 C13 C14 C15 -179.5(3)
C12 C13 C14 C15 1.1(4)
F14 C14 C15 F15 -0.7(4)
C13 C14 C15 F15 -179.5(3)
F14 C14 C15 C16 179.0(2)
C13 C14 C15 C16 0.2(4)
F15 C15 C16 F16 0.6(4)
C14 C15 C16 F16 -179.1(2)
F15 C15 C16 C11 178.4(2)
C14 C15 C16 C11 -1.3(4)
C12 C11 C16 F16 178.8(2)
P1 C11 C16 F16 -3.9(3)
C12 C11 C16 C15 1.0(4)
P1 C11 C16 C15 178.3(2)
C1 P1 C21 C26 121.3(2)
C11 P1 C21 C26 -129.2(2)
C1 P1 C21 C22 -58.1(2)
C11 P1 C21 C22 51.3(2)
C26 C21 C22 F22 -179.1(2)
P1 C21 C22 F22 0.3(4)
C26 C21 C22 C23 0.8(4)
P1 C21 C22 C23 -179.8(2)
F22 C22 C23 F23 -0.4(4)
C21 C22 C23 F23 179.7(3)
F22 C22 C23 C24 179.7(3)
C21 C22 C23 C24 -0.2(4)
F23 C23 C24 F24 -0.1(5)
C22 C23 C24 F24 179.8(3)
F23 C23 C24 C25 -180.0(3)
C22 C23 C24 C25 -0.1(5)
F24 C24 C25 F25 0.5(4)
C23 C24 C25 F25 -179.6(3)
F24 C24 C25 C26 179.9(2)
C23 C24 C25 C26 -0.2(5)
C22 C21 C26 F26 178.3(2)
P1 C21 C26 F26 -1.1(3)
C22 C21 C26 C25 -1.1(4)
P1 C21 C26 C25 179.4(2)
F25 C25 C26 F26 0.8(4)
C24 C25 C26 F26 -178.6(3)
F25 C25 C26 C21 -179.8(2)
C24 C25 C26 C21 0.9(4)
C41 B1 C31 C36 -112.9(3)
C4A B1 C31 C36 116.9(9)
C2 B1 C31 C36 13.2(4)
C4 B1 C31 C36 130.7(4)
C41 B1 C31 C32 65.8(3)
C4A B1 C31 C32 -64.4(9)
C2 B1 C31 C32 -168.1(2)
C4 B1 C31 C32 -50.6(4)
C36 C31 C32 F32 179.9(2)
B1 C31 C32 F32 1.1(4)
C36 C31 C32 C33 -0.3(4)
B1 C31 C32 C33 -179.1(3)
F32 C32 C33 F33 -0.2(4)
C31 C32 C33 F33 180.0(3)
F32 C32 C33 C34 -179.9(3)
C31 C32 C33 C34 0.3(4)
F33 C33 C34 F34 0.1(4)
C32 C33 C34 F34 179.8(2)
F33 C33 C34 C35 -179.7(2)
C32 C33 C34 C35 0.0(4)
F34 C34 C35 F35 -1.1(4)
C33 C34 C35 F35 178.7(2)
F34 C34 C35 C36 180.0(2)
C33 C34 C35 C36 -0.2(4)
C32 C31 C36 F36 -179.7(2)
B1 C31 C36 F36 -0.9(4)
C32 C31 C36 C35 0.0(4)
B1 C31 C36 C35 178.8(2)
F35 C35 C36 F36 1.1(3)
C34 C35 C36 F36 179.9(2)
F35 C35 C36 C31 -178.6(2)
C34 C35 C36 C31 0.2(4)
C4A B1 C41 C42 1.1(12)
C2 B1 C41 C42 110.6(3)
C4 B1 C41 C42 -8.5(5)
C31 B1 C41 C42 -120.2(3)
C4A B1 C41 C46 -171.8(12)
C2 B1 C41 C46 -62.3(3)
C4 B1 C41 C46 178.5(4)
C31 B1 C41 C46 66.9(3)
C46 C41 C42 F42 179.9(2)
B1 C41 C42 F42 6.7(4)
C46 C41 C42 C43 1.2(4)
B1 C41 C42 C43 -172.1(2)
F42 C42 C43 F43 1.1(4)
C41 C42 C43 F43 179.9(3)
F42 C42 C43 C44 -179.5(3)
C41 C42 C43 C44 -0.8(4)
F43 C43 C44 F44 -0.7(5)
C42 C43 C44 F44 179.9(3)
F43 C43 C44 C45 179.7(3)
C42 C43 C44 C45 0.3(5)
F44 C44 C45 F45 0.1(4)
C43 C44 C45 F45 179.7(3)
F44 C44 C45 C46 -179.9(3)
C43 C44 C45 C46 -0.3(4)
F45 C45 C46 F46 -0.9(4)
C44 C45 C46 F46 179.2(2)
F45 C45 C46 C41 -179.2(2)
C44 C45 C46 C41 0.9(4)
C42 C41 C46 F46 -179.5(2)
B1 C41 C46 F46 -5.7(3)
C42 C41 C46 C45 -1.2(4)
B1 C41 C46 C45 172.6(2)
